data_7210773
loop_
_publ_author_name
'Liang, Li-Li'
'Zhao, Yi'
'Zhang, Yun-Qian'
'Tao, Zhu'
'Xue, Sai-Feng'
'Zhu, Qian-Jiang'
'Liu, Jing-Xin'

_publ_section_title
;
 Coordination nanotubes self-assembled from cucurbit[7]uril and lanthanide
 cations
;
_journal_issue 19
_journal_name_full CrystEngComm
_journal_page_first 3943
_journal_paper_doi 10.1039/c3ce40147b
_journal_volume 15
_journal_year 2013
_chemical_formula_moiety 'C42 H66 N28 O26 Nd2, 2(Zn Cl4), 2Cl, 25(H2 O)'
_chemical_formula_sum 'C42 H116 Cl10 N28 Nd2 O51 Zn2'
_chemical_formula_weight 2603.35
_chemical_name_systematic
;
?
;
_space_group_IT_number 2
_symmetry_cell_setting triclinic
_symmetry_space_group_name_Hall '-P 1'
_symmetry_space_group_name_H-M 'P -1'
_atom_sites_solution_hydrogens geom
_atom_sites_solution_primary direct
_atom_sites_solution_secondary difmap
_audit_creation_method SHELXL-97
_cell_angle_alpha 98.271(2)
_cell_angle_beta 112.638(3)
_cell_angle_gamma 109.941(2)
_cell_formula_units_Z 2
_cell_length_a 16.9105(10)
_cell_length_b 17.3140(10)
_cell_length_c 20.3622(18)
_cell_measurement_temperature 223(2)
_cell_volume 4905.6(6)
_computing_cell_refinement 'Bruker SMART'
_computing_data_collection 'Bruker SMART'
_computing_data_reduction 'Bruker SAINT'
_computing_molecular_graphics 'Bruker SHELXTL'
_computing_publication_material 'Bruker SHELXTL'
_computing_structure_refinement 'SHELXL-97 (Sheldrick, 1997)'
_computing_structure_solution 'SHELXS-97 (Sheldrick, 1990)'
_diffrn_ambient_temperature 223(2)
_diffrn_measured_fraction_theta_full 0.986
_diffrn_measured_fraction_theta_max 0.986
_diffrn_measurement_device_type 'Bruker CCD Area Detector'
_diffrn_measurement_method '\f and \w scan'
_diffrn_radiation_monochromator graphite
_diffrn_radiation_source 'fine-focus sealed tube'
_diffrn_radiation_type MoK\a
_diffrn_radiation_wavelength 0.71073
_diffrn_reflns_av_R_equivalents 0.0499
_diffrn_reflns_av_sigmaI/netI 0.0539
_diffrn_reflns_limit_h_max 19
_diffrn_reflns_limit_h_min -20
_diffrn_reflns_limit_k_max 20
_diffrn_reflns_limit_k_min -20
_diffrn_reflns_limit_l_max 24
_diffrn_reflns_limit_l_min -24
_diffrn_reflns_number 51329
_diffrn_reflns_theta_full 25.10
_diffrn_reflns_theta_max 25.10
_diffrn_reflns_theta_min 1.14
_exptl_absorpt_coefficient_mu 1.902
_exptl_absorpt_correction_T_max 0.7258
_exptl_absorpt_correction_T_min 0.6688
_exptl_absorpt_correction_type multi-scan
_exptl_absorpt_process_details 'SADABS (Bruker, 2008)'
_exptl_crystal_colour coloress
_exptl_crystal_density_diffrn 1.762
_exptl_crystal_density_method 'not measured'
_exptl_crystal_description prism
_exptl_crystal_F_000 2644
_exptl_crystal_size_max 0.23
_exptl_crystal_size_mid 0.21
_exptl_crystal_size_min 0.18
_platon_squeeze_details
;
;
_refine_diff_density_max 2.006
_refine_diff_density_min -2.759
_refine_diff_density_rms 0.176
_refine_ls_extinction_method none
_refine_ls_goodness_of_fit_ref 1.106
_refine_ls_hydrogen_treatment constr
_refine_ls_matrix_type full
_refine_ls_number_parameters 1024
_refine_ls_number_reflns 17247
_refine_ls_number_restraints 36
_refine_ls_restrained_S_all 1.141
_refine_ls_R_factor_all 0.0740
_refine_ls_R_factor_gt 0.0654
_refine_ls_shift/su_max 0.001
_refine_ls_shift/su_mean 0.000
_refine_ls_structure_factor_coef Fsqd
_refine_ls_weighting_details 'calc w=1/[\s^2^(Fo^2^)+(0.1421P)^2^+2.9738P] where P=(Fo^2^+2Fc^2^)/3'
_refine_ls_weighting_scheme calc
_refine_ls_wR_factor_gt 0.1968
_refine_ls_wR_factor_ref 0.2078
_reflns_number_gt 14030
_reflns_number_total 17247
_reflns_threshold_expression >2sigma(I)
_cod_data_source_file c3ce40147b.txt
_cod_data_source_block p6
_cod_database_code 7210773

loop_
_symmetry_equiv_pos_as_xyz
'x, y, z'
'-x, -y, -z'

loop_
_atom_site_label
_atom_site_type_symbol
_atom_site_fract_x
_atom_site_fract_y
_atom_site_fract_z
_atom_site_U_iso_or_equiv
_atom_site_adp_type
_atom_site_occupancy
_atom_site_symmetry_multiplicity
_atom_site_calc_flag
_atom_site_refinement_flags
Cl9 Cl 1.0000 0.5000 0.5000 0.164(3) Uani 1 2 d S
Cl10 Cl 1.3207(4) -0.1979(3) 0.3914(3) 0.0654(12) Uani 0.50 1 d P
Cl11 Cl 0.5135(4) -0.0419(4) 0.0216(4) 0.126(2) Uani 0.50 1 d PU
Cl12 Cl 1.3371(5) 0.1857(6) 0.2321(6) 0.174(5) Uani 0.50 1 d P
O1W O 0.8531(4) 0.1282(3) 0.0203(3) 0.0482(13) Uani 1 1 d .
O2W O 0.8907(3) -0.0827(3) 0.1295(3) 0.0455(12) Uani 1 1 d .
O3W O 0.7333(4) -0.0612(3) 0.1349(3) 0.0501(13) Uani 1 1 d .
O4W O 1.0300(4) 0.1157(4) 0.1653(3) 0.0559(15) Uani 1 1 d .
O5W O 0.9163(4) -0.0044(4) 0.0227(3) 0.0601(15) Uani 1 1 d .
O6W O 0.7213(4) 0.0823(4) 0.0895(4) 0.0633(17) Uani 1 1 d .
O7W O 1.7582(3) 0.3228(3) 0.5221(3) 0.0414(11) Uani 1 1 d .
O8W O 1.5991(4) 0.3299(3) 0.5381(3) 0.0488(13) Uani 1 1 d .
O9W O 1.4698(4) 0.3240(4) 0.3736(3) 0.0539(14) Uani 1 1 d .
O10W O 1.6547(4) 0.5009(3) 0.3948(3) 0.0500(13) Uani 1 1 d .
O11W O 1.7779(4) 0.4036(4) 0.4152(3) 0.0541(14) Uani 1 1 d .
O12W O 1.5818(4) 0.4714(4) 0.4964(4) 0.0657(16) Uani 1 1 d .
Nd1 Nd 0.85546(2) 0.04257(2) 0.108386(18) 0.02911(13) Uani 1 1 d .
Nd2 Nd 1.64270(2) 0.375726(19) 0.443233(17) 0.02654(13) Uani 1 1 d .
C1 C 0.9668(4) 0.0957(4) 0.3122(3) 0.0257(12) Uani 1 1 d .
C2 C 1.0701(4) 0.1338(3) 0.4376(3) 0.0253(12) Uani 1 1 d .
H2 H 1.0563 0.1012 0.4710 0.030 Uiso 1 1 calc R
C3 C 1.0227(4) 0.1964(3) 0.4271(3) 0.0250(12) Uani 1 1 d .
H3 H 0.9875 0.1946 0.4565 0.030 Uiso 1 1 calc R
C4 C 1.1864(4) 0.2751(4) 0.4794(3) 0.0276(13) Uani 1 1 d .
C5 C 0.8977(4) 0.2010(4) 0.3097(3) 0.0287(13) Uani 1 1 d .
H5A H 0.8436 0.1563 0.2637 0.034 Uiso 1 1 calc R
H5B H 0.8727 0.2193 0.3421 0.034 Uiso 1 1 calc R
C6 C 1.0954(4) 0.3619(4) 0.4645(3) 0.0278(13) Uani 1 1 d .
H6A H 1.0434 0.3554 0.4768 0.033 Uiso 1 1 calc R
H6B H 1.1545 0.4061 0.5073 0.033 Uiso 1 1 calc R
C7 C 0.9427(4) 0.2670(4) 0.2232(3) 0.0248(12) Uani 1 1 d .
C8 C 0.9860(4) 0.3618(4) 0.3368(3) 0.0250(12) Uani 1 1 d .
H8 H 0.9420 0.3744 0.3527 0.030 Uiso 1 1 calc R
C9 C 1.0066(4) 0.4137(4) 0.2844(3) 0.0268(12) Uani 1 1 d .
H9 H 0.9686 0.4470 0.2721 0.032 Uiso 1 1 calc R
C10 C 1.1463(4) 0.4577(3) 0.3953(3) 0.0246(13) Uani 1 1 d .
C11 C 0.9655(4) 0.3610(4) 0.1473(3) 0.0325(14) Uani 1 1 d .
H11A H 0.9193 0.3064 0.1067 0.039 Uiso 1 1 calc R
H11B H 0.9381 0.4027 0.1417 0.039 Uiso 1 1 calc R
C12 C 1.1571(5) 0.5404(4) 0.3080(4) 0.0315(14) Uani 1 1 d .
H12A H 1.2155 0.5819 0.3529 0.038 Uiso 1 1 calc R
H12B H 1.1168 0.5701 0.2903 0.038 Uiso 1 1 calc R
C13 C 1.0650(4) 0.3495(4) 0.0870(3) 0.0311(13) Uani 1 1 d .
C14 C 1.1165(4) 0.4849(4) 0.1696(3) 0.0266(12) Uani 1 1 d .
H14 H 1.0825 0.5215 0.1567 0.032 Uiso 1 1 calc R
C15 C 1.1820(4) 0.4915(4) 0.1335(3) 0.0312(13) Uani 1 1 d .
H15 H 1.1829 0.5342 0.1059 0.037 Uiso 1 1 calc R
C16 C 1.2724(5) 0.5336(4) 0.2639(3) 0.0307(14) Uani 1 1 d .
C17 C 1.1636(5) 0.3837(4) 0.0240(4) 0.0338(14) Uani 1 1 d .
H17A H 1.1713 0.4307 0.0019 0.041 Uiso 1 1 calc R
H17B H 1.1102 0.3309 -0.0153 0.041 Uiso 1 1 calc R
C18 C 1.3626(5) 0.5505(4) 0.1912(4) 0.0321(14) Uani 1 1 d .
H18A H 1.3589 0.5880 0.1594 0.038 Uiso 1 1 calc R
H18B H 1.4154 0.5860 0.2413 0.038 Uiso 1 1 calc R
C19 C 1.2492(5) 0.2940(4) 0.0222(3) 0.0323(14) Uani 1 1 d .
C20 C 1.3446(4) 0.4415(4) 0.0822(3) 0.0285(13) Uani 1 1 d .
H20 H 1.3476 0.4835 0.0540 0.034 Uiso 1 1 calc R
C21 C 1.4074(4) 0.3953(3) 0.0794(3) 0.0278(13) Uani 1 1 d .
H21 H 1.4430 0.4177 0.0522 0.033 Uiso 1 1 calc R
C22 C 1.4567(4) 0.4679(4) 0.2046(3) 0.0299(13) Uani 1 1 d .
C23 C 1.3619(5) 0.2421(4) 0.0084(3) 0.0325(14) Uani 1 1 d .
H23A H 1.4063 0.2702 -0.0101 0.039 Uiso 1 1 calc R
H23B H 1.3037 0.1975 -0.0349 0.039 Uiso 1 1 calc R
C24 C 1.5514(4) 0.3959(4) 0.1827(4) 0.0297(13) Uani 1 1 d .
H24A H 1.5963 0.4335 0.2345 0.036 Uiso 1 1 calc R
H24B H 1.5830 0.4105 0.1518 0.036 Uiso 1 1 calc R
C25 C 1.3587(4) 0.1162(4) 0.0557(3) 0.0267(13) Uani 1 1 d .
C26 C 1.5037(4) 0.2404(4) 0.1136(3) 0.0262(12) Uani 1 1 d .
H26 H 1.5445 0.2612 0.0898 0.031 Uiso 1 1 calc R
C27 C 1.5177(4) 0.1667(3) 0.1439(3) 0.0246(12) Uani 1 1 d .
H27 H 1.5609 0.1491 0.1306 0.029 Uiso 1 1 calc R
C28 C 1.5618(4) 0.2850(4) 0.2423(3) 0.0249(12) Uani 1 1 d .
C29 C 1.4010(5) 0.0134(4) 0.1187(3) 0.0304(14) Uani 1 1 d .
H29A H 1.3421 -0.0299 0.0751 0.036 Uiso 1 1 calc R
H29B H 1.4523 -0.0023 0.1211 0.036 Uiso 1 1 calc R
C30 C 1.5981(4) 0.1670(4) 0.2760(4) 0.0296(14) Uani 1 1 d .
H30A H 1.6522 0.2137 0.3206 0.036 Uiso 1 1 calc R
H30B H 1.6227 0.1321 0.2548 0.036 Uiso 1 1 calc R
C31 C 1.3043(4) -0.0253(3) 0.1834(3) 0.0262(13) Uani 1 1 d .
C32 C 1.4679(4) 0.0230(3) 0.2552(3) 0.0264(12) Uani 1 1 d .
H32 H 1.5013 -0.0125 0.2494 0.032 Uiso 1 1 calc R
C33 C 1.4175(4) -0.0040(4) 0.3045(3) 0.0268(12) Uani 1 1 d .
H33 H 1.4288 -0.0510 0.3231 0.032 Uiso 1 1 calc R
C34 C 1.5246(4) 0.1406(4) 0.3603(3) 0.0267(12) Uani 1 1 d .
C35 C 1.2416(4) -0.0827(4) 0.2660(3) 0.0293(13) Uani 1 1 d .
H35A H 1.1846 -0.1159 0.2175 0.035 Uiso 1 1 calc R
H35B H 1.2584 -0.1242 0.2896 0.035 Uiso 1 1 calc R
C36 C 1.4482(4) 0.0770(4) 0.4326(3) 0.0300(13) Uani 1 1 d .
H36A H 1.4520 0.0261 0.4467 0.036 Uiso 1 1 calc R
H36B H 1.5010 0.1286 0.4735 0.036 Uiso 1 1 calc R
C37 C 1.1306(4) -0.0335(4) 0.2882(3) 0.0309(14) Uani 1 1 d .
C38 C 1.2731(4) -0.0019(4) 0.3936(3) 0.0265(12) Uani 1 1 d .
H38 H 1.2854 -0.0479 0.4135 0.032 Uiso 1 1 calc R
C39 C 1.2076(4) 0.0254(3) 0.4185(3) 0.0258(12) Uani 1 1 d .
H39 H 1.1914 -0.0052 0.4523 0.031 Uiso 1 1 calc R
C40 C 1.3551(4) 0.1443(4) 0.4638(3) 0.0298(13) Uani 1 1 d .
C41 C 1.0363(4) -0.0041(4) 0.3462(4) 0.0298(13) Uani 1 1 d U
H41A H 1.0270 -0.0324 0.3827 0.036 Uiso 1 1 calc R
H41B H 0.9845 -0.0419 0.2963 0.036 Uiso 1 1 calc R
C42 C 1.2458(4) 0.1666(4) 0.5077(3) 0.0288(13) Uani 1 1 d .
H42A H 1.2276 0.1311 0.5374 0.035 Uiso 1 1 calc R
H42B H 1.3039 0.2190 0.5422 0.035 Uiso 1 1 calc R
N1 N 1.0305(4) 0.0772(3) 0.3619(3) 0.0290(11) Uani 1 1 d .
N2 N 0.9598(4) 0.1635(3) 0.3478(3) 0.0268(11) Uani 1 1 d .
N3 N 1.1712(4) 0.1906(3) 0.4693(3) 0.0294(11) Uani 1 1 d .
N4 N 1.1022(3) 0.2799(3) 0.4532(3) 0.0266(11) Uani 1 1 d .
N5 N 0.9436(4) 0.2737(3) 0.2905(3) 0.0300(11) Uani 1 1 d .
N6 N 0.9815(4) 0.3464(3) 0.2189(3) 0.0272(11) Uani 1 1 d .
N7 N 1.0788(4) 0.3911(3) 0.3996(3) 0.0268(11) Uani 1 1 d .
N8 N 1.1082(3) 0.4698(3) 0.3282(3) 0.0272(11) Uani 1 1 d .
N9 N 1.0518(4) 0.3934(3) 0.1398(3) 0.0283(11) Uani 1 1 d .
N10 N 1.1411(4) 0.4047(3) 0.0840(3) 0.0330(12) Uani 1 1 d .
N11 N 1.1816(4) 0.5137(3) 0.2500(3) 0.0315(12) Uani 1 1 d .
N12 N 1.2738(4) 0.5171(3) 0.1964(3) 0.0345(12) Uani 1 1 d .
N13 N 1.2499(4) 0.3705(3) 0.0485(3) 0.0314(12) Uani 1 1 d .
N14 N 1.3395(4) 0.3051(3) 0.0408(3) 0.0301(11) Uani 1 1 d .
N15 N 1.3822(4) 0.4836(3) 0.1609(3) 0.0316(11) Uani 1 1 d .
N16 N 1.4700(4) 0.4141(3) 0.1573(3) 0.0317(12) Uani 1 1 d .
N17 N 1.4038(3) 0.2005(3) 0.0598(3) 0.0266(11) Uani 1 1 d .
N18 N 1.4214(4) 0.0975(3) 0.1073(3) 0.0276(11) Uani 1 1 d .
N19 N 1.5298(4) 0.3069(3) 0.1801(3) 0.0264(11) Uani 1 1 d .
N20 N 1.5573(3) 0.2040(3) 0.2232(3) 0.0264(11) Uani 1 1 d .
N21 N 1.3912(4) 0.0095(3) 0.1850(3) 0.0268(11) Uani 1 1 d .
N22 N 1.3186(3) -0.0315(3) 0.2531(3) 0.0264(10) Uani 1 1 d .
N23 N 1.5340(3) 0.1129(3) 0.2991(3) 0.0270(11) Uani 1 1 d .
N24 N 1.4590(3) 0.0753(3) 0.3647(3) 0.0256(10) Uani 1 1 d .
N25 N 1.2196(4) -0.0323(3) 0.3126(3) 0.0281(11) Uani 1 1 d .
N26 N 1.1249(4) 0.0043(3) 0.3485(3) 0.0298(11) Uani 1 1 d U
N27 N 1.3591(3) 0.0776(3) 0.4240(3) 0.0288(11) Uani 1 1 d .
N28 N 1.2647(4) 0.1185(3) 0.4558(3) 0.0289(11) Uani 1 1 d .
O1 O 0.9196(3) 0.0562(3) 0.2439(2) 0.0361(10) Uani 1 1 d .
O2 O 0.9112(3) 0.1982(3) 0.1734(2) 0.0326(10) Uani 1 1 d .
O3 O 1.0147(4) 0.2732(3) 0.0484(3) 0.0447(12) Uani 1 1 d .
O4 O 1.1771(3) 0.2246(3) -0.0123(3) 0.0461(12) Uani 1 1 d .
O5 O 1.2758(3) 0.0666(3) 0.0120(2) 0.0327(10) Uani 1 1 d .
O6 O 1.2267(3) -0.0474(3) 0.1296(2) 0.0383(11) Uani 1 1 d .
O7 O 1.0689(3) -0.0618(3) 0.2232(3) 0.0426(12) Uani 1 1 d .
O8 O 1.2662(3) 0.3366(3) 0.5088(3) 0.0383(11) Uani 1 1 d .
O9 O 1.2292(3) 0.5008(3) 0.4455(2) 0.0329(10) Uani 1 1 d .
O10 O 1.3416(3) 0.5621(3) 0.3249(2) 0.0421(11) Uani 1 1 d .
O11 O 1.5030(4) 0.4972(3) 0.2721(3) 0.0461(12) Uani 1 1 d .
O12 O 1.5927(3) 0.3312(3) 0.3061(2) 0.0323(10) Uani 1 1 d .
O13 O 1.5717(3) 0.2152(3) 0.4053(2) 0.0380(11) Uani 1 1 d .
O14 O 1.4208(3) 0.2167(3) 0.5011(3) 0.0401(11) Uani 1 1 d .
Cl1 Cl 1.67838(15) 0.00562(13) 0.25926(11) 0.0517(5) Uani 1 1 d .
Cl2 Cl 1.80583(15) 0.18862(13) 0.43950(12) 0.0527(5) Uani 1 1 d .
Cl3 Cl 1.86297(15) 0.00494(14) 0.42863(15) 0.0617(6) Uani 1 1 d .
Cl4 Cl 1.62574(14) -0.02253(17) 0.41621(12) 0.0611(6) Uani 1 1 d .
Cl5 Cl 0.7279(3) 0.2744(4) 0.1184(3) 0.168(2) Uani 1 1 d D
Cl6 Cl 0.5935(4) 0.3849(3) 0.0116(3) 0.1581(18) Uani 1 1 d DU
Cl7 Cl 0.7984(5) 0.3908(5) -0.0078(5) 0.237(3) Uani 1 1 d DU
Cl8 Cl 0.5859(11) 0.1920(7) -0.0976(6) 0.234(6) Uani 0.50 1 d PDU
Cl8' Cl 0.8687(6) 0.5200(4) 0.1492(6) 0.179(4) Uani 0.50 1 d PDU
Zn1 Zn 1.74113(6) 0.04281(6) 0.38557(5) 0.0431(2) Uani 1 1 d .
Zn2 Zn 0.6771(3) 0.3067(2) 0.0096(2) 0.1329(13) Uani 0.50 1 d PD
Zn2' Zn 0.7426(3) 0.3913(3) 0.0717(3) 0.1400(14) Uani 0.50 1 d PD

loop_
_atom_site_aniso_label
_atom_site_aniso_U_11
_atom_site_aniso_U_22
_atom_site_aniso_U_33
_atom_site_aniso_U_23
_atom_site_aniso_U_13
_atom_site_aniso_U_12
Cl9 0.051(2) 0.138(4) 0.183(5) -0.101(4) -0.022(3) 0.058(3)
Cl10 0.078(3) 0.070(3) 0.060(3) 0.044(2) 0.022(2) 0.045(2)
Cl11 0.070(3) 0.141(4) 0.102(3) -0.048(3) 0.069(3) -0.024(3)
Cl12 0.069(4) 0.137(7) 0.195(9) -0.085(7) -0.004(5) 0.044(4)
O1W 0.048(3) 0.049(3) 0.032(3) 0.007(2) 0.014(2) 0.012(2)
O2W 0.035(3) 0.044(3) 0.041(3) -0.006(2) 0.008(2) 0.017(2)
O3W 0.041(3) 0.056(3) 0.042(3) 0.003(2) 0.024(2) 0.008(2)
O4W 0.027(3) 0.061(3) 0.059(3) -0.004(3) 0.018(3) 0.009(2)
O5W 0.048(3) 0.077(4) 0.053(3) 0.001(3) 0.031(3) 0.024(3)
O6W 0.030(3) 0.050(3) 0.085(4) -0.006(3) 0.018(3) 0.013(2)
O7W 0.044(3) 0.042(3) 0.036(3) 0.009(2) 0.013(2) 0.023(2)
O8W 0.037(3) 0.048(3) 0.039(3) -0.004(2) 0.021(2) -0.002(2)
O9W 0.031(3) 0.064(3) 0.049(3) -0.001(3) 0.009(2) 0.019(3)
O10W 0.058(3) 0.031(2) 0.040(3) 0.007(2) 0.004(3) 0.019(2)
O11W 0.033(3) 0.085(4) 0.043(3) 0.021(3) 0.018(2) 0.025(3)
O12W 0.059(4) 0.058(3) 0.075(4) 0.001(3) 0.033(3) 0.027(3)
Nd1 0.0201(2) 0.0294(2) 0.0257(2) -0.00157(14) 0.00726(16) 0.00549(15)
Nd2 0.0211(2) 0.02393(19) 0.0242(2) 0.00206(14) 0.00595(15) 0.00597(14)
C1 0.020(3) 0.023(3) 0.028(3) 0.006(2) 0.011(3) 0.004(2)
C2 0.023(3) 0.022(3) 0.028(3) 0.006(2) 0.011(3) 0.008(2)
C3 0.022(3) 0.021(3) 0.027(3) 0.006(2) 0.011(3) 0.004(2)
C4 0.026(3) 0.019(3) 0.029(3) 0.002(2) 0.008(3) 0.007(2)
C5 0.013(3) 0.046(3) 0.019(3) 0.011(3) 0.005(2) 0.008(3)
C6 0.030(3) 0.023(3) 0.024(3) 0.001(2) 0.007(3) 0.014(3)
C7 0.017(3) 0.031(3) 0.017(3) 0.006(2) 0.004(2) 0.006(2)
C8 0.022(3) 0.028(3) 0.021(3) 0.006(2) 0.008(2) 0.011(2)
C9 0.026(3) 0.027(3) 0.021(3) 0.005(2) 0.007(3) 0.011(2)
C10 0.025(3) 0.019(3) 0.026(3) 0.001(2) 0.011(3) 0.009(3)
C11 0.024(3) 0.037(3) 0.027(3) 0.009(3) 0.007(3) 0.010(3)
C12 0.035(4) 0.022(3) 0.036(3) 0.004(2) 0.019(3) 0.011(3)
C13 0.027(3) 0.035(3) 0.021(3) 0.007(3) 0.003(3) 0.012(3)
C14 0.026(3) 0.025(3) 0.026(3) 0.010(2) 0.009(3) 0.011(2)
C15 0.032(3) 0.032(3) 0.026(3) 0.008(3) 0.009(3) 0.014(3)
C16 0.032(4) 0.028(3) 0.028(3) 0.005(3) 0.013(3) 0.012(3)
C17 0.030(3) 0.044(4) 0.026(3) 0.007(3) 0.012(3) 0.018(3)
C18 0.033(3) 0.026(3) 0.034(3) 0.005(3) 0.016(3) 0.012(3)
C19 0.031(4) 0.030(3) 0.027(3) 0.001(3) 0.009(3) 0.011(3)
C20 0.025(3) 0.027(3) 0.027(3) 0.006(2) 0.010(3) 0.008(2)
C21 0.035(3) 0.021(3) 0.023(3) 0.005(2) 0.009(3) 0.013(3)
C22 0.030(3) 0.023(3) 0.030(4) 0.003(2) 0.011(3) 0.009(3)
C23 0.033(4) 0.031(3) 0.025(3) 0.001(3) 0.008(3) 0.015(3)
C24 0.023(3) 0.022(3) 0.029(3) 0.004(2) 0.004(3) 0.004(2)
C25 0.030(4) 0.029(3) 0.024(3) 0.006(3) 0.016(3) 0.013(3)
C26 0.023(3) 0.026(3) 0.026(3) 0.006(2) 0.010(3) 0.009(2)
C27 0.021(3) 0.021(3) 0.026(3) 0.001(2) 0.009(3) 0.008(2)
C28 0.015(3) 0.020(3) 0.029(3) 0.000(2) 0.006(2) 0.005(2)
C29 0.030(3) 0.021(3) 0.032(3) -0.001(2) 0.017(3) 0.003(2)
C30 0.016(3) 0.017(3) 0.042(4) 0.003(2) 0.005(3) 0.005(2)
C31 0.027(3) 0.018(3) 0.030(3) 0.003(2) 0.013(3) 0.009(2)
C32 0.020(3) 0.018(3) 0.031(3) 0.003(2) 0.006(3) 0.006(2)
C33 0.028(3) 0.023(3) 0.028(3) 0.006(2) 0.011(3) 0.011(2)
C34 0.026(3) 0.026(3) 0.028(3) 0.009(2) 0.010(3) 0.014(3)
C35 0.030(3) 0.023(3) 0.031(3) 0.006(2) 0.014(3) 0.010(2)
C36 0.024(3) 0.037(3) 0.024(3) 0.006(3) 0.010(3) 0.010(3)
C37 0.025(3) 0.020(3) 0.029(3) -0.003(2) 0.004(3) 0.004(2)
C38 0.028(3) 0.027(3) 0.025(3) 0.007(2) 0.012(3) 0.012(2)
C39 0.022(3) 0.018(3) 0.032(3) 0.008(2) 0.012(3) 0.005(2)
C40 0.025(3) 0.028(3) 0.028(3) 0.008(3) 0.009(3) 0.007(3)
C41 0.025(3) 0.022(3) 0.035(3) 0.001(2) 0.013(3) 0.007(2)
C42 0.031(3) 0.029(3) 0.026(3) 0.006(2) 0.011(3) 0.015(3)
N1 0.028(3) 0.024(2) 0.028(3) 0.004(2) 0.009(2) 0.010(2)
N2 0.027(3) 0.026(2) 0.023(3) 0.005(2) 0.010(2) 0.010(2)
N3 0.026(3) 0.017(2) 0.041(3) 0.006(2) 0.014(2) 0.008(2)
N4 0.025(3) 0.020(2) 0.028(3) 0.003(2) 0.007(2) 0.011(2)
N5 0.027(3) 0.027(2) 0.029(3) 0.005(2) 0.012(2) 0.008(2)
N6 0.028(3) 0.028(3) 0.021(2) 0.007(2) 0.010(2) 0.009(2)
N7 0.026(3) 0.025(2) 0.028(3) 0.008(2) 0.012(2) 0.011(2)
N8 0.024(3) 0.024(2) 0.027(3) 0.007(2) 0.009(2) 0.007(2)
N9 0.031(3) 0.026(2) 0.022(3) 0.005(2) 0.012(2) 0.009(2)
N10 0.040(3) 0.027(3) 0.025(3) 0.000(2) 0.013(2) 0.013(2)
N11 0.030(3) 0.034(3) 0.022(3) 0.001(2) 0.008(2) 0.011(2)
N12 0.026(3) 0.037(3) 0.029(3) 0.000(2) 0.009(2) 0.010(2)
N13 0.023(3) 0.028(2) 0.033(3) 0.000(2) 0.007(2) 0.010(2)
N14 0.025(3) 0.026(2) 0.027(3) 0.002(2) 0.006(2) 0.006(2)
N15 0.032(3) 0.033(3) 0.028(3) 0.005(2) 0.015(2) 0.013(2)
N16 0.037(3) 0.025(2) 0.023(3) 0.006(2) 0.005(2) 0.014(2)
N17 0.019(2) 0.020(2) 0.025(3) 0.0010(19) 0.003(2) 0.002(2)
N18 0.025(3) 0.025(2) 0.026(3) 0.005(2) 0.009(2) 0.009(2)
N19 0.030(3) 0.019(2) 0.025(3) 0.008(2) 0.009(2) 0.008(2)
N20 0.023(3) 0.024(2) 0.016(2) -0.0014(19) 0.002(2) 0.005(2)
N21 0.025(3) 0.024(2) 0.026(3) 0.003(2) 0.012(2) 0.007(2)
N22 0.016(2) 0.029(2) 0.024(3) 0.005(2) 0.005(2) 0.004(2)
N23 0.025(3) 0.020(2) 0.028(3) 0.005(2) 0.010(2) 0.006(2)
N24 0.023(3) 0.025(2) 0.025(3) 0.004(2) 0.008(2) 0.010(2)
N25 0.025(3) 0.027(2) 0.023(3) 0.002(2) 0.006(2) 0.010(2)
N26 0.021(2) 0.028(2) 0.032(3) 0.002(2) 0.009(2) 0.009(2)
N27 0.023(3) 0.032(3) 0.031(3) 0.009(2) 0.013(2) 0.012(2)
N28 0.028(3) 0.020(2) 0.029(3) 0.003(2) 0.009(2) 0.007(2)
O1 0.036(3) 0.034(2) 0.024(2) 0.0024(19) 0.007(2) 0.010(2)
O2 0.028(2) 0.028(2) 0.029(2) 0.0007(17) 0.0096(19) 0.0064(18)
O3 0.045(3) 0.033(2) 0.038(3) -0.002(2) 0.018(2) 0.005(2)
O4 0.027(2) 0.035(2) 0.051(3) -0.009(2) 0.011(2) 0.005(2)
O5 0.024(2) 0.031(2) 0.026(2) -0.0005(18) 0.0048(19) 0.0054(19)
O6 0.023(2) 0.048(3) 0.029(2) 0.002(2) 0.008(2) 0.008(2)
O7 0.032(3) 0.049(3) 0.035(3) 0.001(2) 0.006(2) 0.020(2)
O8 0.023(2) 0.024(2) 0.050(3) -0.0003(19) 0.008(2) 0.0045(19)
O9 0.028(2) 0.026(2) 0.028(2) 0.0031(18) 0.005(2) 0.0056(19)
O10 0.030(3) 0.056(3) 0.024(2) -0.001(2) 0.005(2) 0.016(2)
O11 0.047(3) 0.050(3) 0.028(3) 0.003(2) 0.002(2) 0.028(2)
O12 0.033(2) 0.030(2) 0.021(2) 0.0006(17) 0.0051(18) 0.0112(19)
O13 0.044(3) 0.024(2) 0.031(2) -0.0016(18) 0.013(2) 0.007(2)
O14 0.029(2) 0.033(2) 0.045(3) 0.000(2) 0.018(2) 0.003(2)
Cl1 0.0640(12) 0.0574(11) 0.0511(11) 0.0169(9) 0.0362(10) 0.0346(10)
Cl2 0.0602(12) 0.0598(11) 0.0555(11) 0.0177(9) 0.0341(10) 0.0370(10)
Cl3 0.0460(11) 0.0701(13) 0.1045(17) 0.0613(13) 0.0466(12) 0.0370(10)
Cl4 0.0403(11) 0.1022(17) 0.0602(12) 0.0490(12) 0.0304(10) 0.0348(11)
Cl5 0.110(3) 0.207(5) 0.264(6) 0.156(5) 0.114(4) 0.090(3)
Cl6 0.148(3) 0.182(4) 0.182(4) 0.102(3) 0.097(3) 0.073(3)
Cl7 0.253(5) 0.250(5) 0.215(5) 0.116(4) 0.109(4) 0.103(4)
Cl8 0.246(8) 0.212(8) 0.230(8) 0.083(5) 0.095(5) 0.097(5)
Cl8' 0.203(6) 0.166(5) 0.181(6) 0.071(4) 0.075(4) 0.106(5)
Zn1 0.0422(5) 0.0565(5) 0.0519(5) 0.0316(4) 0.0298(4) 0.0298(4)
Zn2 0.148(4) 0.109(3) 0.138(3) 0.037(2) 0.069(3) 0.050(3)
Zn2' 0.125(3) 0.169(4) 0.135(3) 0.071(3) 0.063(3) 0.061(3)

loop_
_atom_type_symbol
_atom_type_description
_atom_type_scat_dispersion_real
_atom_type_scat_dispersion_imag
_atom_type_scat_source
C C 0.0033 0.0016 'International Tables Vol C Tables 4.2.6.8 and 6.1.1.4'
H H 0.0000 0.0000 'International Tables Vol C Tables 4.2.6.8 and 6.1.1.4'
N N 0.0061 0.0033 'International Tables Vol C Tables 4.2.6.8 and 6.1.1.4'
O O 0.0106 0.0060 'International Tables Vol C Tables 4.2.6.8 and 6.1.1.4'
Cl Cl 0.1484 0.1585 'International Tables Vol C Tables 4.2.6.8 and 6.1.1.4'
Zn Zn 0.2839 1.4301 'International Tables Vol C Tables 4.2.6.8 and 6.1.1.4'
Nd Nd -0.1943 3.0179 'International Tables Vol C Tables 4.2.6.8 and 6.1.1.4'

loop_
_geom_angle_atom_site_label_1
_geom_angle_atom_site_label_2
_geom_angle_atom_site_label_3
_geom_angle
_geom_angle_site_symmetry_1
_geom_angle_site_symmetry_3
O4W Nd1 O5 136.10(16) . 2_755
O4W Nd1 O1W 86.8(2) . .
O5 Nd1 O1W 78.32(16) 2_755 .
O4W Nd1 O1 72.59(18) . .
O5 Nd1 O1 137.34(15) 2_755 .
O1W Nd1 O1 142.91(15) . .
O4W Nd1 O2 70.98(16) . .
O5 Nd1 O2 136.36(15) 2_755 .
O1W Nd1 O2 68.88(15) . .
O1 Nd1 O2 75.26(14) . .
O4W Nd1 O2W 80.93(18) . .
O5 Nd1 O2W 83.03(15) 2_755 .
O1W Nd1 O2W 137.72(17) . .
O1 Nd1 O2W 70.09(15) . .
O2 Nd1 O2W 140.51(15) . .
O4W Nd1 O6W 138.18(18) . .
O5 Nd1 O6W 76.84(16) 2_755 .
O1W Nd1 O6W 74.6(2) . .
O1 Nd1 O6W 100.42(19) . .
O2 Nd1 O6W 67.43(16) . .
O2W Nd1 O6W 136.74(19) . .
O4W Nd1 O5W 67.80(18) . .
O5 Nd1 O5W 68.30(16) 2_755 .
O1W Nd1 O5W 69.4(2) . .
O1 Nd1 O5W 125.82(18) . .
O2 Nd1 O5W 121.68(17) . .
O2W Nd1 O5W 68.5(2) . .
O6W Nd1 O5W 133.7(2) . .
O4W Nd1 O3W 136.8(2) . .
O5 Nd1 O3W 71.46(15) 2_755 .
O1W Nd1 O3W 136.15(18) . .
O1 Nd1 O3W 68.31(16) . .
O2 Nd1 O3W 114.49(15) . .
O2W Nd1 O3W 69.21(18) . .
O6W Nd1 O3W 68.2(2) . .
O5W Nd1 O3W 123.83(18) . .
O9W Nd2 O8W 80.76(19) . .
O9W Nd2 O9 134.13(16) . 2_866
O8W Nd2 O9 81.42(15) . 2_866
O9W Nd2 O11W 137.87(18) . .
O8W Nd2 O11W 137.62(19) . .
O9 Nd2 O11W 78.91(17) 2_866 .
O9W Nd2 O13 73.16(18) . .
O8W Nd2 O13 71.50(16) . .
O9 Nd2 O13 137.82(15) 2_866 .
O11W Nd2 O13 99.78(18) . .
O9W Nd2 O10W 86.2(2) . .
O8W Nd2 O10W 134.99(18) . .
O9 Nd2 O10W 77.43(15) 2_866 .
O11W Nd2 O10W 75.8(2) . .
O13 Nd2 O10W 143.79(15) . .
O9W Nd2 O12 71.19(17) . .
O8W Nd2 O12 142.25(15) . .
O9 Nd2 O12 136.33(15) 2_866 .
O11W Nd2 O12 66.82(16) . .
O13 Nd2 O12 76.43(14) . .
O10W Nd2 O12 68.76(15) . .
O9W Nd2 O7W 137.42(19) . .
O8W Nd2 O7W 70.07(18) . .
O9 Nd2 O7W 72.07(15) 2_866 .
O11W Nd2 O7W 68.26(18) . .
O13 Nd2 O7W 68.60(16) . .
O10W Nd2 O7W 136.28(17) . .
O12 Nd2 O7W 115.68(14) . .
O9W Nd2 O12W 66.76(18) . .
O8W Nd2 O12W 67.4(2) . .
O9 Nd2 O12W 67.37(17) 2_866 .
O11W Nd2 O12W 134.5(2) . .
O13 Nd2 O12W 125.76(19) . .
O10W Nd2 O12W 67.9(2) . .
O12 Nd2 O12W 120.15(19) . .
O7W Nd2 O12W 124.15(19) . .
O1 C1 N1 125.6(5) . .
O1 C1 N2 124.8(6) . .
N1 C1 N2 109.5(5) . .
N1 C2 N3 112.8(5) . .
N1 C2 C3 103.8(5) . .
N3 C2 C3 103.8(4) . .
N1 C2 H2 112.0 . .
N3 C2 H2 112.0 . .
C3 C2 H2 112.0 . .
N2 C3 N4 115.6(5) . .
N2 C3 C2 102.1(4) . .
N4 C3 C2 103.1(4) . .
N2 C3 H3 111.8 . .
N4 C3 H3 111.8 . .
C2 C3 H3 111.8 . .
O8 C4 N4 126.5(5) . .
O8 C4 N3 123.8(6) . .
N4 C4 N3 109.8(5) . .
N5 C5 N2 113.7(5) . .
N5 C5 H5A 108.8 . .
N2 C5 H5A 108.8 . .
N5 C5 H5B 108.8 . .
N2 C5 H5B 108.8 . .
H5A C5 H5B 107.7 . .
N7 C6 N4 113.0(5) . .
N7 C6 H6A 109.0 . .
N4 C6 H6A 109.0 . .
N7 C6 H6B 109.0 . .
N4 C6 H6B 109.0 . .
H6A C6 H6B 107.8 . .
O2 C7 N6 125.4(5) . .
O2 C7 N5 125.3(5) . .
N6 C7 N5 109.3(5) . .
N5 C8 N7 115.6(5) . .
N5 C8 C9 102.7(4) . .
N7 C8 C9 103.3(5) . .
N5 C8 H8 111.5 . .
N7 C8 H8 111.5 . .
C9 C8 H8 111.5 . .
N6 C9 N8 114.3(5) . .
N6 C9 C8 102.7(4) . .
N8 C9 C8 102.7(5) . .
N6 C9 H9 112.1 . .
N8 C9 H9 112.1 . .
C8 C9 H9 112.1 . .
O9 C10 N8 125.6(5) . .
O9 C10 N7 125.1(6) . .
N8 C10 N7 109.3(5) . .
N9 C11 N6 112.9(5) . .
N9 C11 H11A 109.0 . .
N6 C11 H11A 109.0 . .
N9 C11 H11B 109.0 . .
N6 C11 H11B 109.0 . .
H11A C11 H11B 107.8 . .
N8 C12 N11 113.7(5) . .
N8 C12 H12A 108.8 . .
N11 C12 H12A 108.8 . .
N8 C12 H12B 108.8 . .
N11 C12 H12B 108.8 . .
H12A C12 H12B 107.7 . .
O3 C13 N10 126.6(6) . .
O3 C13 N9 125.3(6) . .
N10 C13 N9 108.1(5) . .
N9 C14 N11 113.4(5) . .
N9 C14 C15 103.5(5) . .
N11 C14 C15 103.4(5) . .
N9 C14 H14 112.0 . .
N11 C14 H14 112.0 . .
C15 C14 H14 112.0 . .
N10 C15 N12 114.0(5) . .
N10 C15 C14 102.8(5) . .
N12 C15 C14 103.5(5) . .
N10 C15 H15 111.9 . .
N12 C15 H15 111.9 . .
C14 C15 H15 111.9 . .
O10 C16 N11 126.7(6) . .
O10 C16 N12 124.9(6) . .
N11 C16 N12 108.4(5) . .
N10 C17 N13 113.4(5) . .
N10 C17 H17A 108.9 . .
N13 C17 H17A 108.9 . .
N10 C17 H17B 108.9 . .
N13 C17 H17B 108.9 . .
H17A C17 H17B 107.7 . .
N15 C18 N12 113.2(5) . .
N15 C18 H18A 108.9 . .
N12 C18 H18A 108.9 . .
N15 C18 H18B 108.9 . .
N12 C18 H18B 108.9 . .
H18A C18 H18B 107.8 . .
O4 C19 N13 124.7(6) . .
O4 C19 N14 125.6(6) . .
N13 C19 N14 109.7(5) . .
N15 C20 N13 113.7(5) . .
N15 C20 C21 104.1(5) . .
N13 C20 C21 103.2(5) . .
N15 C20 H20 111.8 . .
N13 C20 H20 111.8 . .
C21 C20 H20 111.8 . .
N16 C21 N14 114.5(5) . .
N16 C21 C20 103.2(5) . .
N14 C21 C20 103.5(5) . .
N16 C21 H21 111.7 . .
N14 C21 H21 111.7 . .
C20 C21 H21 111.7 . .
O11 C22 N15 126.1(5) . .
O11 C22 N16 126.3(6) . .
N15 C22 N16 107.6(5) . .
N14 C23 N17 114.0(5) . .
N14 C23 H23A 108.8 . .
N17 C23 H23A 108.8 . .
N14 C23 H23B 108.8 . .
N17 C23 H23B 108.8 . .
H23A C23 H23B 107.7 . .
N16 C24 N19 114.3(5) . .
N16 C24 H24A 108.7 . .
N19 C24 H24A 108.7 . .
N16 C24 H24B 108.7 . .
N19 C24 H24B 108.7 . .
H24A C24 H24B 107.6 . .
O5 C25 N18 126.2(6) . .
O5 C25 N17 125.5(6) . .
N18 C25 N17 108.3(5) . .
N17 C26 N19 114.7(5) . .
N17 C26 C27 103.3(5) . .
N19 C26 C27 103.3(5) . .
N17 C26 H26 111.6 . .
N19 C26 H26 111.6 . .
C27 C26 H26 111.6 . .
N20 C27 N18 115.1(5) . .
N20 C27 C26 103.1(4) . .
N18 C27 C26 102.7(5) . .
N20 C27 H27 111.7 . .
N18 C27 H27 111.7 . .
C26 C27 H27 111.7 . .
O12 C28 N19 125.3(5) . .
O12 C28 N20 125.6(6) . .
N19 C28 N20 109.1(5) . .
N21 C29 N18 114.3(5) . .
N21 C29 H29A 108.7 . .
N18 C29 H29A 108.7 . .
N21 C29 H29B 108.7 . .
N18 C29 H29B 108.7 . .
H29A C29 H29B 107.6 . .
N20 C30 N23 114.8(5) . .
N20 C30 H30A 108.6 . .
N23 C30 H30A 108.6 . .
N20 C30 H30B 108.6 . .
N23 C30 H30B 108.6 . .
H30A C30 H30B 107.5 . .
O6 C31 N22 125.2(5) . .
O6 C31 N21 126.5(6) . .
N22 C31 N21 108.3(5) . .
N21 C32 N23 115.7(5) . .
N21 C32 C33 103.6(5) . .
N23 C32 C33 101.5(4) . .
N21 C32 H32 111.8 . .
N23 C32 H32 111.8 . .
C33 C32 H32 111.8 . .
N24 C33 N22 114.1(5) . .
N24 C33 C32 103.2(4) . .
N22 C33 C32 102.5(5) . .
N24 C33 H33 112.1 . .
N22 C33 H33 112.1 . .
C32 C33 H33 112.1 . .
O13 C34 N24 126.0(6) . .
O13 C34 N23 124.6(6) . .
N24 C34 N23 109.4(5) . .
N25 C35 N22 113.8(5) . .
N25 C35 H35A 108.8 . .
N22 C35 H35A 108.8 . .
N25 C35 H35B 108.8 . .
N22 C35 H35B 108.8 . .
H35A C35 H35B 107.7 . .
N27 C36 N24 113.2(5) . .
N27 C36 H36A 108.9 . .
N24 C36 H36A 108.9 . .
N27 C36 H36B 108.9 . .
N24 C36 H36B 108.9 . .
H36A C36 H36B 107.7 . .
O7 C37 N26 126.0(6) . .
O7 C37 N25 125.3(6) . .
N26 C37 N25 108.6(5) . .
N27 C38 N25 114.3(5) . .
N27 C38 C39 103.4(4) . .
N25 C38 C39 103.1(5) . .
N27 C38 H38 111.8 . .
N25 C38 H38 111.8 . .
C39 C38 H38 111.8 . .
N26 C39 N28 112.9(5) . .
N26 C39 C38 103.7(5) . .
N28 C39 C38 102.6(4) . .
N26 C39 H39 112.3 . .
N28 C39 H39 112.3 . .
C38 C39 H39 112.3 . .
O14 C40 N27 126.2(6) . .
O14 C40 N28 124.9(6) . .
N27 C40 N28 108.9(5) . .
N26 C41 N1 113.9(5) . .
N26 C41 H41A 108.8 . .
N1 C41 H41A 108.8 . .
N26 C41 H41B 108.8 . .
N1 C41 H41B 108.8 . .
H41A C41 H41B 107.7 . .
N3 C42 N28 111.9(5) . .
N3 C42 H42A 109.2 . .
N28 C42 H42A 109.2 . .
N3 C42 H42B 109.2 . .
N28 C42 H42B 109.2 . .
H42A C42 H42B 107.9 . .
C1 N1 C41 122.9(5) . .
C1 N1 C2 111.5(5) . .
C41 N1 C2 122.9(5) . .
C1 N2 C3 113.0(5) . .
C1 N2 C5 123.7(5) . .
C3 N2 C5 123.3(5) . .
C4 N3 C42 122.2(5) . .
C4 N3 C2 110.8(5) . .
C42 N3 C2 124.0(5) . .
C4 N4 C3 112.4(5) . .
C4 N4 C6 122.6(5) . .
C3 N4 C6 123.9(5) . .
C7 N5 C8 112.7(5) . .
C7 N5 C5 123.3(5) . .
C8 N5 C5 123.6(5) . .
C7 N6 C9 112.2(5) . .
C7 N6 C11 121.6(5) . .
C9 N6 C11 122.2(5) . .
C10 N7 C6 123.7(5) . .
C10 N7 C8 112.0(5) . .
C6 N7 C8 123.7(5) . .
C10 N8 C12 123.9(5) . .
C10 N8 C9 112.1(5) . .
C12 N8 C9 123.0(5) . .
C13 N9 C11 123.4(5) . .
C13 N9 C14 111.8(5) . .
C11 N9 C14 121.8(5) . .
C13 N10 C15 113.4(5) . .
C13 N10 C17 122.0(5) . .
C15 N10 C17 122.8(5) . .
C16 N11 C12 122.7(5) . .
C16 N11 C14 112.1(5) . .
C12 N11 C14 123.2(5) . .
C16 N12 C15 112.3(5) . .
C16 N12 C18 121.9(5) . .
C15 N12 C18 122.6(5) . .
C19 N13 C20 111.8(5) . .
C19 N13 C17 122.4(5) . .
C20 N13 C17 122.9(5) . .
C19 N14 C23 123.6(5) . .
C19 N14 C21 111.6(5) . .
C23 N14 C21 122.5(5) . .
C22 N15 C18 121.3(5) . .
C22 N15 C20 112.2(5) . .
C18 N15 C20 124.8(5) . .
C22 N16 C24 122.4(5) . .
C22 N16 C21 112.8(5) . .
C24 N16 C21 123.3(5) . .
C25 N17 C26 112.3(5) . .
C25 N17 C23 124.6(5) . .
C26 N17 C23 122.4(5) . .
C25 N18 C29 124.8(5) . .
C25 N18 C27 112.8(5) . .
C29 N18 C27 121.8(5) . .
C28 N19 C24 122.0(5) . .
C28 N19 C26 112.1(5) . .
C24 N19 C26 122.5(5) . .
C28 N20 C30 123.3(5) . .
C28 N20 C27 112.2(5) . .
C30 N20 C27 124.0(5) . .
C31 N21 C29 122.5(5) . .
C31 N21 C32 112.7(5) . .
C29 N21 C32 123.5(5) . .
C31 N22 C33 112.8(5) . .
C31 N22 C35 121.9(5) . .
C33 N22 C35 123.0(5) . .
C34 N23 C30 124.7(5) . .
C34 N23 C32 112.7(5) . .
C30 N23 C32 122.5(5) . .
C34 N24 C33 113.1(5) . .
C34 N24 C36 122.9(5) . .
C33 N24 C36 122.1(5) . .
C37 N25 C35 122.3(5) . .
C37 N25 C38 111.9(5) . .
C35 N25 C38 122.4(5) . .
C37 N26 C41 122.7(5) . .
C37 N26 C39 112.3(5) . .
C41 N26 C39 121.4(5) . .
C40 N27 C38 112.7(5) . .
C40 N27 C36 122.7(5) . .
C38 N27 C36 121.3(5) . .
C40 N28 C42 120.8(5) . .
C40 N28 C39 111.6(5) . .
C42 N28 C39 121.4(5) . .
C1 O1 Nd1 155.2(4) . .
C7 O2 Nd1 161.7(4) . .
C25 O5 Nd1 154.7(4) . 2_755
C10 O9 Nd2 154.2(4) . 2_866
C28 O12 Nd2 160.2(4) . .
C34 O13 Nd2 155.4(4) . .
Zn2 Cl5 Zn2' 37.98(16) . .
Zn2 Cl6 Zn2' 38.40(17) . .
Zn2' Cl7 Zn2 39.58(17) . .
Cl4 Zn1 Cl1 109.20(9) . .
Cl4 Zn1 Cl3 113.06(8) . .
Cl1 Zn1 Cl3 107.81(9) . .
Cl4 Zn1 Cl2 109.19(9) . .
Cl1 Zn1 Cl2 111.57(8) . .
Cl3 Zn1 Cl2 106.02(9) . .
Zn2' Zn2 Cl7 66.7(3) . .
Zn2' Zn2 Cl8 169.7(5) . .
Cl7 Zn2 Cl8 104.2(5) . .
Zn2' Zn2 Cl6 71.5(3) . .
Cl7 Zn2 Cl6 105.2(3) . .
Cl8 Zn2 Cl6 107.7(5) . .
Zn2' Zn2 Cl5 73.2(3) . .
Cl7 Zn2 Cl5 112.8(3) . .
Cl8 Zn2 Cl5 116.0(5) . .
Cl6 Zn2 Cl5 110.1(2) . .
Zn2 Zn2' Cl7 73.7(3) . .
Zn2 Zn2' Cl8' 163.3(5) . .
Cl7 Zn2' Cl8' 90.0(4) . .
Zn2 Zn2' Cl6 70.1(2) . .
Cl7 Zn2' Cl6 107.8(3) . .
Cl8' Zn2' Cl6 120.0(4) . .
Zn2 Zn2' Cl5 68.9(2) . .
Cl7 Zn2' Cl5 114.3(3) . .
Cl8' Zn2' Cl5 116.3(4) . .
Cl6 Zn2' Cl5 107.3(2) . .

loop_
_geom_bond_atom_site_label_1
_geom_bond_atom_site_label_2
_geom_bond_distance
_geom_bond_site_symmetry_2
Cl11 Cl11 1.898(19) 2_655
O1W Nd1 2.483(5) .
O2W Nd1 2.488(5) .
O3W Nd1 2.529(5) .
O4W Nd1 2.460(5) .
O5W Nd1 2.511(5) .
O6W Nd1 2.498(5) .
O7W Nd2 2.543(5) .
O8W Nd2 2.458(5) .
O9W Nd2 2.454(5) .
O10W Nd2 2.485(5) .
O11W Nd2 2.473(5) .
O12W Nd2 2.546(5) .
Nd1 O5 2.474(4) 2_755
Nd1 O1 2.486(4) .
Nd1 O2 2.486(4) .
Nd2 O9 2.462(4) 2_866
Nd2 O13 2.481(4) .
Nd2 O12 2.496(4) .
C1 O1 1.241(7) .
C1 N1 1.333(8) .
C1 N2 1.354(7) .
C2 N1 1.452(7) .
C2 N3 1.458(7) .
C2 C3 1.546(8) .
C2 H2 0.9900 .
C3 N2 1.435(8) .
C3 N4 1.444(7) .
C3 H3 0.9900 .
C4 O8 1.236(7) .
C4 N4 1.351(8) .
C4 N3 1.366(7) .
C5 N5 1.432(8) .
C5 N2 1.454(8) .
C5 H5A 0.9800 .
C5 H5B 0.9800 .
C6 N7 1.442(8) .
C6 N4 1.456(7) .
C6 H6A 0.9800 .
C6 H6B 0.9800 .
C7 O2 1.239(7) .
C7 N6 1.338(8) .
C7 N5 1.352(8) .
C8 N5 1.431(7) .
C8 N7 1.443(8) .
C8 C9 1.556(8) .
C8 H8 0.9900 .
C9 N6 1.447(7) .
C9 N8 1.457(8) .
C9 H9 0.9900 .
C10 O9 1.238(7) .
C10 N8 1.351(8) .
C10 N7 1.359(7) .
C11 N9 1.449(8) .
C11 N6 1.454(8) .
C11 H11A 0.9800 .
C11 H11B 0.9800 .
C12 N8 1.435(8) .
C12 N11 1.460(8) .
C12 H12A 0.9800 .
C12 H12B 0.9800 .
C13 O3 1.228(7) .
C13 N10 1.345(8) .
C13 N9 1.361(8) .
C14 N9 1.450(7) .
C14 N11 1.465(8) .
C14 C15 1.531(9) .
C14 H14 0.9900 .
C15 N10 1.440(7) .
C15 N12 1.444(8) .
C15 H15 0.9900 .
C16 O10 1.211(8) .
C16 N11 1.353(8) .
C16 N12 1.373(8) .
C17 N10 1.448(8) .
C17 N13 1.459(8) .
C17 H17A 0.9800 .
C17 H17B 0.9800 .
C18 N15 1.430(7) .
C18 N12 1.466(8) .
C18 H18A 0.9800 .
C18 H18B 0.9800 .
C19 O4 1.234(7) .
C19 N13 1.349(8) .
C19 N14 1.359(8) .
C20 N15 1.438(8) .
C20 N13 1.454(8) .
C20 C21 1.543(8) .
C20 H20 0.9900 .
C21 N16 1.438(8) .
C21 N14 1.451(7) .
C21 H21 0.9900 .
C22 O11 1.208(8) .
C22 N15 1.376(8) .
C22 N16 1.377(8) .
C23 N14 1.428(8) .
C23 N17 1.452(8) .
C23 H23A 0.9800 .
C23 H23B 0.9800 .
C24 N16 1.435(8) .
C24 N19 1.445(7) .
C24 H24A 0.9800 .
C24 H24B 0.9800 .
C25 O5 1.222(7) .
C25 N18 1.344(8) .
C25 N17 1.371(8) .
C26 N17 1.446(8) .
C26 N19 1.448(7) .
C26 C27 1.544(8) .
C26 H26 0.9900 .
C27 N20 1.430(7) .
C27 N18 1.456(7) .
C27 H27 0.9900 .
C28 O12 1.222(7) .
C28 N19 1.338(8) .
C28 N20 1.369(7) .
C29 N21 1.430(8) .
C29 N18 1.453(8) .
C29 H29A 0.9800 .
C29 H29B 0.9800 .
C30 N20 1.404(8) .
C30 N23 1.449(8) .
C30 H30A 0.9800 .
C30 H30B 0.9800 .
C31 O6 1.225(7) .
C31 N22 1.371(8) .
C31 N21 1.371(8) .
C32 N21 1.431(8) .
C32 N23 1.455(7) .
C32 C33 1.572(8) .
C32 H32 0.9900 .
C33 N24 1.441(7) .
C33 N22 1.443(8) .
C33 H33 0.9900 .
C34 O13 1.241(7) .
C34 N24 1.329(8) .
C34 N23 1.357(8) .
C35 N25 1.433(7) .
C35 N22 1.448(8) .
C35 H35A 0.9800 .
C35 H35B 0.9800 .
C36 N27 1.452(8) .
C36 N24 1.461(7) .
C36 H36A 0.9800 .
C36 H36B 0.9800 .
C37 O7 1.218(8) .
C37 N26 1.360(8) .
C37 N25 1.382(8) .
C38 N27 1.445(7) .
C38 N25 1.447(8) .
C38 C39 1.558(8) .
C38 H38 0.9900 .
C39 N26 1.445(8) .
C39 N28 1.460(7) .
C39 H39 0.9900 .
C40 O14 1.229(7) .
C40 N27 1.350(8) .
C40 N28 1.372(8) .
C41 N26 1.435(8) .
C41 N1 1.444(7) .
C41 H41A 0.9800 .
C41 H41B 0.9800 .
C42 N3 1.438(8) .
C42 N28 1.450(7) .
C42 H42A 0.9800 .
C42 H42B 0.9800 .
O5 Nd1 2.474(4) 2_755
O9 Nd2 2.462(4) 2_866
Cl1 Zn1 2.261(2) .
Cl2 Zn1 2.274(2) .
Cl3 Zn1 2.267(2) .
Cl4 Zn1 2.261(2) .
Cl5 Zn2 2.276(2) .
Cl5 Zn2' 2.336(6) .
Cl6 Zn2 2.273(2) .
Cl6 Zn2' 2.293(6) .
Cl7 Zn2' 2.164(8) .
Cl7 Zn2 2.263(2) .
Cl8 Zn2 2.271(2) .
Cl8' Zn2' 2.272(2) .
Zn2 Zn2' 1.502(6) .

loop_
_platon_squeeze_void_nr
_platon_squeeze_void_average_x
_platon_squeeze_void_average_y
_platon_squeeze_void_average_z
_platon_squeeze_void_volume
_platon_squeeze_void_count_electrons
_platon_squeeze_void_content
1 0.035 0.500 1.000 1168 413 ' '
2 0.230 0.290 0.276 113 45 ' '
3 0.770 0.710 0.723 113 46 ' '
